data_7716534
loop_
_publ_author_name
'Penki, Venkata Sai Sashankh'
'Chu, Yu-Ting'
'Chen, Hsing-Yin'
'Sudewi, Sri'
'Li, Chien-Hung'
'Huang, Genin Gary'
'Hsu, Sodio C. N.'

_publ_section_title
;
 Steric and electronic influence on Cu-Cu short contacts in
 &#x3b2;-thioketiminato tricopper(I) clusters.
;
_journal_issue 31
_journal_name_full 'Dalton transactions (Cambridge, England : 2003)'
_journal_page_first 13160
_journal_page_last 13173
_journal_paper_doi 10.1039/d4dt01549e
_journal_volume 53
_journal_year 2024
_chemical_formula_moiety 'C27 H29 Cu F6 N2 S'
_chemical_formula_sum 'C27 H29 Cu F6 N2 S'
_chemical_formula_weight 591.12
_space_group_crystal_system triclinic
_space_group_IT_number 2
_space_group_name_Hall '-P 1'
_space_group_name_H-M_alt 'P -1'
_atom_sites_solution_hydrogens geom
_atom_sites_solution_primary dual
_audit_block_doi 10.5517/ccdc.csd.cc2jmgzm
_audit_creation_date 2023-11-24
_audit_creation_method
;
Olex2 1.5
(compiled 2023.08.24 svn.re1ec1418 for OlexSys, GUI svn.r6817)
;
_audit_update_record
;
2024-03-22 deposited with the CCDC.	2024-07-03 downloaded from the CCDC.
;
_cell_angle_alpha 105.523(2)
_cell_angle_beta 104.4380(10)
_cell_angle_gamma 108.1630(10)
_cell_formula_units_Z 2
_cell_length_a 10.3295(5)
_cell_length_b 11.7668(6)
_cell_length_c 13.5546(7)
_cell_measurement_reflns_used 9480
_cell_measurement_temperature 200(2)
_cell_measurement_theta_max 25.00
_cell_measurement_theta_min 2.80
_cell_volume 1405.15(13)
_computing_molecular_graphics 'Olex2 1.5 (Dolomanov et al., 2009)'
_computing_publication_material 'Olex2 1.5 (Dolomanov et al., 2009)'
_computing_structure_refinement 'SHELXL 2018/3 (Sheldrick, 2015)'
_computing_structure_solution 'SHELXT 2018/2 (Sheldrick, 2018)'
_diffrn_ambient_temperature 200(2)
_diffrn_measured_fraction_theta_full 0.995
_diffrn_measured_fraction_theta_max 0.995
_diffrn_measurement_device_type 'Bruker D8 Quest'
_diffrn_radiation_type MoK\a
_diffrn_radiation_wavelength 0.71073
_diffrn_reflns_av_R_equivalents 0.0553
_diffrn_reflns_av_unetI/netI 0.0383
_diffrn_reflns_Laue_measured_fraction_full 0.995
_diffrn_reflns_Laue_measured_fraction_max 0.995
_diffrn_reflns_limit_h_max 12
_diffrn_reflns_limit_h_min -12
_diffrn_reflns_limit_k_max 14
_diffrn_reflns_limit_k_min -14
_diffrn_reflns_limit_l_max 16
_diffrn_reflns_limit_l_min -16
_diffrn_reflns_number 20166
_diffrn_reflns_point_group_measured_fraction_full 0.995
_diffrn_reflns_point_group_measured_fraction_max 0.995
_diffrn_reflns_theta_full 25.127
_diffrn_reflns_theta_max 25.127
_diffrn_reflns_theta_min 2.799
_exptl_absorpt_coefficient_mu 0.909
_exptl_absorpt_correction_T_max 0.9226
_exptl_absorpt_correction_T_min 0.6798
_exptl_absorpt_correction_type multi-scan
_exptl_crystal_colour brown
_exptl_crystal_colour_primary brown
_exptl_crystal_density_diffrn 1.397
_exptl_crystal_density_method 'not measured'
_exptl_crystal_description prism
_exptl_crystal_F_000 608
_exptl_crystal_size_max 0.46
_exptl_crystal_size_mid 0.32
_exptl_crystal_size_min 0.09
_refine_diff_density_max 0.633
_refine_diff_density_min -0.474
_refine_diff_density_rms 0.063
_refine_ls_extinction_method none
_refine_ls_goodness_of_fit_ref 1.079
_refine_ls_hydrogen_treatment constr
_refine_ls_matrix_type full
_refine_ls_number_parameters 369
_refine_ls_number_reflns 4988
_refine_ls_number_restraints 327
_refine_ls_restrained_S_all 1.172
_refine_ls_R_factor_all 0.0631
_refine_ls_R_factor_gt 0.0472
_refine_ls_shift/su_max 0.002
_refine_ls_shift/su_mean 0.000
_refine_ls_structure_factor_coef Fsqd
_refine_ls_weighting_details 'w=1/[\s^2^(Fo^2^)+(0.0291P)^2^+1.8845P] where P=(Fo^2^+2Fc^2^)/3'
_refine_ls_weighting_scheme calc
_refine_ls_wR_factor_gt 0.0971
_refine_ls_wR_factor_ref 0.1065
_reflns_Friedel_coverage 0.000
_reflns_number_gt 4117
_reflns_number_total 4988
_reflns_threshold_expression 'I > 2\s(I)'
_cod_data_source_file d4dt01549e2.cif
_cod_data_source_block d24754
_cod_depositor_comments 'Adding full bibliography for 7716532--7716537.cif.'
_cod_original_cell_volume 1405.15(12)
_cod_database_code 7716534
_shelx_shelxl_version_number 2018/3
_shelx_space_group_comment
;
The symmetry employed for this shelxl refinement is uniquely defined
by the following loop, which should always be used as a source of
symmetry information in preference to the above space-group names.
They are only intended as comments.
;
_shelx_estimated_absorpt_t_max 0.923
_shelx_estimated_absorpt_t_min 0.680
_olex2_refinement_description
;
1. Fixed Uiso
 At 1.2 times of:
  All C(H) groups
 At 1.5 times of:
  All C(H,H,H) groups
2. Restrained distances
 F1-C14 \\sim F2-C14
 with sigma of 0.02
 F5-C14 \\sim F6-C14
 with sigma of 0.02
 C14-F3 \\sim C14-F4
 with sigma of 0.02
3. Uiso/Uaniso restraints and constraints
F8 \\sim F9 \\sim F7 \\sim F1 \\sim F5 \\sim F3 \\sim F2 \\sim F6 \\sim F4
\\sim N1 \\sim N2 \\sim S1: within 3.8A with sigma of 0.01 and sigma for
terminal atoms of 0.02 within 3.8A
Uanis(C6) \\sim Ueq, Uanis(C1) \\sim Ueq, Uanis(C19) \\sim Ueq, Uanis(C24)
\\sim Ueq, Uanis(C2) \\sim Ueq, Uanis(C15) \\sim Ueq, Uanis(C13) \\sim Ueq,
Uanis(C23) \\sim Ueq, Uanis(C5) \\sim Ueq, Uanis(C20) \\sim Ueq, Uanis(C10)
\\sim Ueq, Uanis(C16) \\sim Ueq, Uanis(C22) \\sim Ueq, Uanis(C21) \\sim Ueq,
Uanis(C3) \\sim Ueq, Uanis(C7) \\sim Ueq, Uanis(C27) \\sim Ueq, Uanis(C14)
\\sim Ueq, Uanis(C17) \\sim Ueq, Uanis(C4) \\sim Ueq, Uanis(C18) \\sim Ueq,
Uanis(C25) \\sim Ueq, Uanis(C12) \\sim Ueq, Uanis(C26) \\sim Ueq, Uanis(C9)
\\sim Ueq, Uanis(C8) \\sim Ueq, Uanis(C11) \\sim Ueq: with sigma of 0.005 and
sigma for terminal atoms of 0.005
4. Others
 Sof(F2)=Sof(F6)=Sof(F4)=1-FVAR(1)
 Sof(F1)=Sof(F5)=Sof(F3)=FVAR(1)
5.a Ternary CH refined with riding coordinates:
 C10(H10), C7(H7)
5.b Aromatic/amide H refined with riding coordinates:
 C15(H15), C23(H23), C5(H5), C21(H21), C3(H3), C4(H4)
5.c Idealised Me refined as rotating group:
 C27(H27A,H27B,H27C), C25(H25A,H25B,H25C), C12(H12A,H12B,H12C), C26(H26A,H26B,
 H26C), C9(H9A,H9B,H9C), C8(H8A,H8B,H8C), C11(H11A,H11B,H11C)
;
_olex2_submission_special_instructions 'No special instructions were received'

loop_
_space_group_symop_operation_xyz
'x, y, z'
'-x, -y, -z'

loop_
_atom_site_label
_atom_site_type_symbol
_atom_site_fract_x
_atom_site_fract_y
_atom_site_fract_z
_atom_site_U_iso_or_equiv
_atom_site_adp_type
_atom_site_occupancy
_atom_site_site_symmetry_order
_atom_site_calc_flag
_atom_site_refinement_flags_posn
_atom_site_refinement_flags_adp
_atom_site_refinement_flags_occupancy
_atom_site_disorder_assembly
_atom_site_disorder_group
Cu1 Cu 0.49185(4) 0.48401(4) 0.31937(3) 0.04006(14) Uani 1 1 d . . . . .
S1 S 0.48478(10) 0.67251(8) 0.36913(7) 0.0493(2) Uani 1 1 d . U . . .
F8 F 0.1761(3) 0.7609(2) 0.2325(2) 0.0870(8) Uani 1 1 d . U . . .
N1 N 0.3195(3) 0.3781(2) 0.18162(19) 0.0322(5) Uani 1 1 d . U . . .
F9 F 0.3428(3) 0.8496(2) 0.3847(2) 0.0949(9) Uani 1 1 d . U . . .
N2 N 0.7013(3) 0.3814(3) 0.4193(2) 0.0442(6) Uani 1 1 d . . . . .
F7 F 0.3932(4) 0.8493(3) 0.2442(3) 0.1200(12) Uani 1 1 d . U . . .
C6 C 0.2427(3) 0.1534(3) 0.1693(2) 0.0347(7) Uani 1 1 d . U . . .
C1 C 0.3113(3) 0.2487(3) 0.1336(2) 0.0306(6) Uani 1 1 d . U . . .
C19 C 0.7997(3) 0.3360(3) 0.4697(3) 0.0382(7) Uani 1 1 d . U . . .
C24 C 0.9063(3) 0.4185(3) 0.5723(3) 0.0382(7) Uani 1 1 d . U . . .
C2 C 0.3852(3) 0.2269(3) 0.0621(3) 0.0390(7) Uani 1 1 d . U . . .
C15 C 0.2353(3) 0.5494(3) 0.1795(2) 0.0365(7) Uani 1 1 d . U . . .
H15 H 0.157951 0.563636 0.137101 0.044 Uiso 1 1 calc R U . . .
C13 C 0.2279(3) 0.4215(3) 0.1384(2) 0.0338(7) Uani 1 1 d . U . . .
C23 C 1.0020(4) 0.3708(4) 0.6198(3) 0.0477(8) Uani 1 1 d . U . . .
H23 H 1.076551 0.424087 0.689818 0.057 Uiso 1 1 calc R U . . .
C5 C 0.2492(3) 0.0344(3) 0.1302(3) 0.0410(7) Uani 1 1 d . U . . .
H5 H 0.203753 -0.031789 0.153314 0.049 Uiso 1 1 calc R U . . .
C20 C 0.7852(4) 0.2127(3) 0.4137(3) 0.0447(8) Uani 1 1 d . U . . .
C10 C 0.1636(4) 0.1768(3) 0.2480(3) 0.0463(8) Uani 1 1 d . U . . .
H10 H 0.156469 0.261390 0.255807 0.056 Uiso 1 1 calc R U . . .
C16 C 0.3350(3) 0.6539(3) 0.2694(2) 0.0360(7) Uani 1 1 d . U . . .
C22 C 0.9922(4) 0.2481(4) 0.5685(3) 0.0503(9) Uani 1 1 d . U . . .
C21 C 0.8841(4) 0.1710(3) 0.4668(3) 0.0507(9) Uani 1 1 d . U . . .
H21 H 0.876987 0.086561 0.431710 0.061 Uiso 1 1 calc R U . . .
C3 C 0.3867(4) 0.1052(3) 0.0253(3) 0.0474(8) Uani 1 1 d . U . . .
H3 H 0.435253 0.087510 -0.024172 0.057 Uiso 1 1 calc R U . . .
C7 C 0.4644(4) 0.3303(4) 0.0254(3) 0.0535(9) Uani 1 1 d . U . . .
H7 H 0.437060 0.404597 0.050059 0.064 Uiso 1 1 calc R U . . .
F1 F -0.0279(5) 0.3340(7) 0.0492(5) 0.090(2) Uani 0.594(8) 1 d D U P A 1
C27 C 0.9141(4) 0.5495(3) 0.6285(3) 0.0536(9) Uani 1 1 d . U . . .
H27A H 0.928111 0.599935 0.582024 0.080 Uiso 1 1 calc R U . . .
H27B H 0.996431 0.593240 0.698982 0.080 Uiso 1 1 calc R U . . .
H27C H 0.822911 0.541480 0.641193 0.080 Uiso 1 1 calc R U . . .
F5 F 0.0736(7) 0.2177(5) -0.0130(5) 0.087(2) Uani 0.594(8) 1 d D U P A 1
C14 C 0.0936(4) 0.3341(3) 0.0326(3) 0.0457(8) Uani 1 1 d D U . . .
C17 C 0.3131(4) 0.7782(3) 0.2824(3) 0.0478(8) Uani 1 1 d . U . . .
C4 C 0.3197(4) 0.0101(3) 0.0587(3) 0.0472(8) Uani 1 1 d . U . . .
H4 H 0.322155 -0.072292 0.032459 0.057 Uiso 1 1 calc R U . . .
C18 C 0.6212(4) 0.4206(3) 0.3808(3) 0.0448(8) Uani 1 1 d . U . . .
C25 C 0.6691(5) 0.1289(4) 0.3023(3) 0.0734(12) Uani 1 1 d . U . . .
H25A H 0.572702 0.118060 0.306087 0.110 Uiso 1 1 calc R U . . .
H25B H 0.673436 0.044252 0.278437 0.110 Uiso 1 1 calc R U . . .
H25C H 0.685355 0.169539 0.249578 0.110 Uiso 1 1 calc R U . . .
F3 F 0.0972(7) 0.3881(6) -0.0429(4) 0.088(2) Uani 0.594(8) 1 d D U P A 1
C12 C 0.0086(5) 0.0742(5) 0.2055(4) 0.0783(13) Uani 1 1 d . U . . .
H12A H -0.042569 0.062569 0.129824 0.117 Uiso 1 1 calc R U . . .
H12B H -0.043580 0.101346 0.252075 0.117 Uiso 1 1 calc R U . . .
H12C H 0.012181 -0.007564 0.207258 0.117 Uiso 1 1 calc R U . . .
C26 C 1.0961(5) 0.1985(5) 0.6245(4) 0.0805(13) Uani 1 1 d . U . . .
H26A H 1.184229 0.271593 0.680253 0.121 Uiso 1 1 calc R U . . .
H26B H 1.123152 0.147199 0.569847 0.121 Uiso 1 1 calc R U . . .
H26C H 1.048196 0.144486 0.659741 0.121 Uiso 1 1 calc R U . . .
C9 C 0.4196(6) 0.2850(5) -0.0991(4) 0.0884(15) Uani 1 1 d . U . . .
H9A H 0.453231 0.217437 -0.125182 0.133 Uiso 1 1 calc R U . . .
H9B H 0.463893 0.357931 -0.119118 0.133 Uiso 1 1 calc R U . . .
H9C H 0.312864 0.250497 -0.133203 0.133 Uiso 1 1 calc R U . . .
C8 C 0.6285(5) 0.3791(5) 0.0806(4) 0.0903(15) Uani 1 1 d . U . . .
H8A H 0.655513 0.413272 0.160560 0.135 Uiso 1 1 calc R U . . .
H8B H 0.677497 0.447553 0.057673 0.135 Uiso 1 1 calc R U . . .
H8C H 0.658673 0.307875 0.059243 0.135 Uiso 1 1 calc R U . . .
C11 C 0.2474(6) 0.1872(6) 0.3602(4) 0.0939(16) Uani 1 1 d . U . . .
H11A H 0.255349 0.105215 0.355424 0.141 Uiso 1 1 calc R U . . .
H11B H 0.196146 0.206961 0.409903 0.141 Uiso 1 1 calc R U . . .
H11C H 0.345543 0.256234 0.388330 0.141 Uiso 1 1 calc R U . . .
F2 F 0.0053(11) 0.3822(8) 0.0026(8) 0.090(3) Uani 0.406(8) 1 d D U P A 2
F6 F 0.0175(9) 0.2282(8) 0.0420(7) 0.085(3) Uani 0.406(8) 1 d D U P A 2
F4 F 0.1352(7) 0.2943(11) -0.0509(5) 0.085(3) Uani 0.406(8) 1 d D U P A 2

loop_
_atom_site_aniso_label
_atom_site_aniso_U_11
_atom_site_aniso_U_22
_atom_site_aniso_U_33
_atom_site_aniso_U_23
_atom_site_aniso_U_13
_atom_site_aniso_U_12
Cu1 0.0353(2) 0.0374(2) 0.0394(2) 0.01037(17) 0.00145(16) 0.01756(17)
S1 0.0480(5) 0.0350(4) 0.0448(5) 0.0038(4) -0.0032(4) 0.0169(4)
F8 0.0793(17) 0.0565(14) 0.114(2) 0.0215(14) 0.0062(15) 0.0455(13)
N1 0.0342(13) 0.0292(12) 0.0324(13) 0.0098(10) 0.0099(10) 0.0153(10)
F9 0.133(2) 0.0653(15) 0.0765(17) 0.0030(13) 0.0157(16) 0.0661(16)
N2 0.0380(15) 0.0475(16) 0.0528(17) 0.0224(14) 0.0147(13) 0.0228(13)
F7 0.157(3) 0.0762(18) 0.224(4) 0.103(2) 0.137(3) 0.0761(19)
C6 0.0336(15) 0.0319(15) 0.0337(15) 0.0087(12) 0.0064(12) 0.0147(13)
C1 0.0303(14) 0.0282(14) 0.0289(14) 0.0077(11) 0.0050(12) 0.0133(12)
C19 0.0323(15) 0.0423(17) 0.0465(17) 0.0218(14) 0.0130(13) 0.0201(13)
C24 0.0383(16) 0.0420(17) 0.0391(16) 0.0172(14) 0.0175(13) 0.0180(14)
C2 0.0376(16) 0.0404(17) 0.0381(16) 0.0123(13) 0.0130(13) 0.0174(13)
C15 0.0369(16) 0.0354(16) 0.0392(16) 0.0171(13) 0.0085(13) 0.0185(13)
C13 0.0349(15) 0.0311(15) 0.0328(15) 0.0126(12) 0.0077(12) 0.0129(12)
C23 0.0420(18) 0.059(2) 0.0396(17) 0.0206(15) 0.0097(14) 0.0205(16)
C5 0.0403(17) 0.0318(16) 0.0462(17) 0.0147(13) 0.0085(14) 0.0146(13)
C20 0.0413(17) 0.0385(17) 0.0505(19) 0.0144(14) 0.0126(15) 0.0164(14)
C10 0.056(2) 0.0381(17) 0.0444(18) 0.0144(14) 0.0224(15) 0.0169(15)
C16 0.0402(16) 0.0307(15) 0.0390(16) 0.0141(13) 0.0146(13) 0.0155(13)
C22 0.0503(19) 0.063(2) 0.058(2) 0.0352(17) 0.0228(16) 0.0352(17)
C21 0.056(2) 0.0440(18) 0.064(2) 0.0229(16) 0.0263(17) 0.0290(16)
C3 0.0452(18) 0.0461(18) 0.0491(18) 0.0071(15) 0.0181(15) 0.0247(15)
C7 0.061(2) 0.052(2) 0.053(2) 0.0190(16) 0.0315(17) 0.0214(17)
F1 0.033(2) 0.107(5) 0.081(3) -0.007(3) 0.005(2) 0.013(2)
C27 0.060(2) 0.0488(19) 0.054(2) 0.0157(16) 0.0276(17) 0.0213(16)
F5 0.076(4) 0.042(2) 0.080(4) -0.018(3) -0.038(3) 0.032(2)
C14 0.0437(18) 0.0412(18) 0.0422(18) 0.0118(15) 0.0024(14) 0.0185(15)
C17 0.052(2) 0.0334(17) 0.055(2) 0.0158(15) 0.0154(16) 0.0174(15)
C4 0.0461(18) 0.0331(16) 0.057(2) 0.0076(14) 0.0119(15) 0.0220(14)
C18 0.0396(17) 0.0423(17) 0.0473(18) 0.0133(15) 0.0072(14) 0.0198(15)
C25 0.064(2) 0.059(2) 0.068(2) 0.0070(19) 0.0038(19) 0.0190(19)
F3 0.083(3) 0.081(4) 0.048(2) 0.030(2) -0.015(2) -0.006(3)
C12 0.058(2) 0.097(3) 0.071(3) 0.021(2) 0.033(2) 0.022(2)
C26 0.080(3) 0.095(3) 0.092(3) 0.052(2) 0.024(2) 0.059(2)
C9 0.103(3) 0.097(3) 0.067(3) 0.040(2) 0.042(2) 0.027(2)
C8 0.071(3) 0.087(3) 0.102(3) 0.040(2) 0.036(2) 0.009(2)
C11 0.083(3) 0.132(4) 0.058(2) 0.032(2) 0.028(2) 0.034(3)
F2 0.073(5) 0.062(4) 0.089(5) -0.002(4) -0.037(4) 0.045(4)
F6 0.056(4) 0.063(4) 0.075(5) 0.025(4) -0.025(3) -0.015(3)
F4 0.066(4) 0.098(6) 0.040(3) -0.010(3) -0.001(3) 0.015(4)

loop_
_atom_type_symbol
_atom_type_description
_atom_type_scat_dispersion_real
_atom_type_scat_dispersion_imag
_atom_type_scat_source
C C 0.0033 0.0016 'International Tables Vol C Tables 4.2.6.8 and 6.1.1.4'
H H 0.0000 0.0000 'International Tables Vol C Tables 4.2.6.8 and 6.1.1.4'
Cu Cu 0.3201 1.2651 'International Tables Vol C Tables 4.2.6.8 and 6.1.1.4'
F F 0.0171 0.0103 'International Tables Vol C Tables 4.2.6.8 and 6.1.1.4'
N N 0.0061 0.0033 'International Tables Vol C Tables 4.2.6.8 and 6.1.1.4'
S S 0.1246 0.1234 'International Tables Vol C Tables 4.2.6.8 and 6.1.1.4'

loop_
_geom_angle_atom_site_label_1
_geom_angle_atom_site_label_2
_geom_angle_atom_site_label_3
_geom_angle
_geom_angle_site_symmetry_1
_geom_angle_site_symmetry_3
_geom_angle_publ_flag
N1 Cu1 S1 104.72(7) . . ?
C18 Cu1 S1 132.23(10) . . ?
C18 Cu1 N1 123.05(12) . . ?
C16 S1 Cu1 103.54(11) . . ?
C1 N1 Cu1 112.02(17) . . ?
C13 N1 Cu1 123.5(2) . . ?
C13 N1 C1 124.5(2) . . ?
C18 N2 C19 178.2(3) . . ?
C1 C6 C10 122.2(3) . . ?
C5 C6 C1 117.6(3) . . ?
C5 C6 C10 120.2(3) . . ?
C6 C1 N1 118.9(2) . . ?
C2 C1 N1 118.8(3) . . ?
C2 C1 C6 121.9(3) . . ?
C24 C19 N2 117.7(3) . . ?
C20 C19 N2 118.0(3) . . ?
C20 C19 C24 124.3(3) . . ?
C19 C24 C27 121.4(3) . . ?
C23 C24 C19 116.2(3) . . ?
C23 C24 C27 122.4(3) . . ?
C1 C2 C7 122.7(3) . . ?
C3 C2 C1 117.5(3) . . ?
C3 C2 C7 119.8(3) . . ?
C13 C15 H15 114.8 . . ?
C16 C15 H15 114.8 . . ?
C16 C15 C13 130.4(3) . . ?
N1 C13 C15 126.6(3) . . ?
N1 C13 C14 121.3(3) . . ?
C15 C13 C14 112.1(3) . . ?
C24 C23 H23 118.9 . . ?
C22 C23 C24 122.1(3) . . ?
C22 C23 H23 118.9 . . ?
C6 C5 H5 119.2 . . ?
C4 C5 C6 121.6(3) . . ?
C4 C5 H5 119.2 . . ?
C19 C20 C21 116.2(3) . . ?
C19 C20 C25 121.9(3) . . ?
C21 C20 C25 121.9(3) . . ?
C6 C10 H10 107.5 . . ?
C6 C10 C12 112.6(3) . . ?
C12 C10 H10 107.5 . . ?
C11 C10 C6 111.5(3) . . ?
C11 C10 H10 107.5 . . ?
C11 C10 C12 110.0(3) . . ?
C15 C16 S1 131.3(2) . . ?
C15 C16 C17 115.5(3) . . ?
C17 C16 S1 113.2(2) . . ?
C23 C22 C26 120.4(4) . . ?
C21 C22 C23 118.8(3) . . ?
C21 C22 C26 120.7(4) . . ?
C20 C21 H21 118.9 . . ?
C22 C21 C20 122.2(3) . . ?
C22 C21 H21 118.9 . . ?
C2 C3 H3 119.2 . . ?
C4 C3 C2 121.6(3) . . ?
C4 C3 H3 119.2 . . ?
C2 C7 H7 107.5 . . ?
C2 C7 C9 112.6(3) . . ?
C9 C7 H7 107.5 . . ?
C8 C7 C2 110.7(3) . . ?
C8 C7 H7 107.5 . . ?
C8 C7 C9 110.9(4) . . ?
C24 C27 H27A 109.5 . . ?
C24 C27 H27B 109.5 . . ?
C24 C27 H27C 109.5 . . ?
H27A C27 H27B 109.5 . . ?
H27A C27 H27C 109.5 . . ?
H27B C27 H27C 109.5 . . ?
F1 C14 C13 110.2(3) . . ?
F1 C14 F3 102.6(5) . . ?
F5 C14 C13 118.8(3) . . ?
F5 C14 F1 107.8(5) . . ?
F5 C14 F3 107.3(5) . . ?
F3 C14 C13 109.0(3) . . ?
F2 C14 C13 116.3(4) . . ?
F2 C14 F6 106.3(7) . . ?
F2 C14 F4 107.4(7) . . ?
F6 C14 C13 110.9(4) . . ?
F6 C14 F4 104.8(7) . . ?
F4 C14 C13 110.5(4) . . ?
F8 C17 C16 114.2(3) . . ?
F9 C17 F8 102.7(3) . . ?
F9 C17 C16 113.8(3) . . ?
F7 C17 F8 106.5(3) . . ?
F7 C17 F9 107.1(3) . . ?
F7 C17 C16 111.7(3) . . ?
C5 C4 H4 120.1 . . ?
C3 C4 C5 119.8(3) . . ?
C3 C4 H4 120.1 . . ?
N2 C18 Cu1 179.6(3) . . ?
C20 C25 H25A 109.5 . . ?
C20 C25 H25B 109.5 . . ?
C20 C25 H25C 109.5 . . ?
H25A C25 H25B 109.5 . . ?
H25A C25 H25C 109.5 . . ?
H25B C25 H25C 109.5 . . ?
C10 C12 H12A 109.5 . . ?
C10 C12 H12B 109.5 . . ?
C10 C12 H12C 109.5 . . ?
H12A C12 H12B 109.5 . . ?
H12A C12 H12C 109.5 . . ?
H12B C12 H12C 109.5 . . ?
C22 C26 H26A 109.5 . . ?
C22 C26 H26B 109.5 . . ?
C22 C26 H26C 109.5 . . ?
H26A C26 H26B 109.5 . . ?
H26A C26 H26C 109.5 . . ?
H26B C26 H26C 109.5 . . ?
C7 C9 H9A 109.5 . . ?
C7 C9 H9B 109.5 . . ?
C7 C9 H9C 109.5 . . ?
H9A C9 H9B 109.5 . . ?
H9A C9 H9C 109.5 . . ?
H9B C9 H9C 109.5 . . ?
C7 C8 H8A 109.5 . . ?
C7 C8 H8B 109.5 . . ?
C7 C8 H8C 109.5 . . ?
H8A C8 H8B 109.5 . . ?
H8A C8 H8C 109.5 . . ?
H8B C8 H8C 109.5 . . ?
C10 C11 H11A 109.5 . . ?
C10 C11 H11B 109.5 . . ?
C10 C11 H11C 109.5 . . ?
H11A C11 H11B 109.5 . . ?
H11A C11 H11C 109.5 . . ?
H11B C11 H11C 109.5 . . ?

loop_
_geom_bond_atom_site_label_1
_geom_bond_atom_site_label_2
_geom_bond_distance
_geom_bond_site_symmetry_2
_geom_bond_publ_flag
Cu1 S1 2.1690(9) . ?
Cu1 N1 1.981(2) . ?
Cu1 C18 1.853(3) . ?
S1 C16 1.690(3) . ?
F8 C17 1.331(4) . ?
N1 C1 1.453(3) . ?
N1 C13 1.298(4) . ?
F9 C17 1.313(4) . ?
N2 C19 1.405(4) . ?
N2 C18 1.149(4) . ?
F7 C17 1.290(4) . ?
C6 C1 1.401(4) . ?
C6 C5 1.387(4) . ?
C6 C10 1.517(4) . ?
C1 C2 1.396(4) . ?
C19 C24 1.392(4) . ?
C19 C20 1.386(4) . ?
C24 C23 1.389(4) . ?
C24 C27 1.492(4) . ?
C2 C3 1.391(4) . ?
C2 C7 1.517(5) . ?
C15 H15 0.9500 . ?
C15 C13 1.428(4) . ?
C15 C16 1.356(4) . ?
C13 C14 1.538(4) . ?
C23 H23 0.9500 . ?
C23 C22 1.383(5) . ?
C5 H5 0.9500 . ?
C5 C4 1.373(5) . ?
C20 C21 1.392(5) . ?
C20 C25 1.502(5) . ?
C10 H10 1.0000 . ?
C10 C12 1.522(5) . ?
C10 C11 1.501(5) . ?
C16 C17 1.520(4) . ?
C22 C21 1.379(5) . ?
C22 C26 1.513(5) . ?
C21 H21 0.9500 . ?
C3 H3 0.9500 . ?
C3 C4 1.371(5) . ?
C7 H7 1.0000 . ?
C7 C9 1.525(5) . ?
C7 C8 1.514(6) . ?
F1 C14 1.329(6) . ?
C27 H27A 0.9800 . ?
C27 H27B 0.9800 . ?
C27 H27C 0.9800 . ?
F5 C14 1.268(5) . ?
C14 F3 1.343(5) . ?
C14 F2 1.256(7) . ?
C14 F6 1.308(7) . ?
C14 F4 1.330(7) . ?
C4 H4 0.9500 . ?
C25 H25A 0.9800 . ?
C25 H25B 0.9800 . ?
C25 H25C 0.9800 . ?
C12 H12A 0.9800 . ?
C12 H12B 0.9800 . ?
C12 H12C 0.9800 . ?
C26 H26A 0.9800 . ?
C26 H26B 0.9800 . ?
C26 H26C 0.9800 . ?
C9 H9A 0.9800 . ?
C9 H9B 0.9800 . ?
C9 H9C 0.9800 . ?
C8 H8A 0.9800 . ?
C8 H8B 0.9800 . ?
C8 H8C 0.9800 . ?
C11 H11A 0.9800 . ?
C11 H11B 0.9800 . ?
C11 H11C 0.9800 . ?

loop_
_geom_torsion_atom_site_label_1
_geom_torsion_atom_site_label_2
_geom_torsion_atom_site_label_3
_geom_torsion_atom_site_label_4
_geom_torsion
_geom_torsion_site_symmetry_1
_geom_torsion_site_symmetry_2
_geom_torsion_site_symmetry_3
_geom_torsion_site_symmetry_4
_geom_torsion_publ_flag
Cu1 S1 C16 C15 1.9(3) . . . . ?
Cu1 S1 C16 C17 -175.9(2) . . . . ?
Cu1 N1 C1 C6 85.9(3) . . . . ?
Cu1 N1 C1 C2 -87.4(3) . . . . ?
Cu1 N1 C13 C15 1.1(4) . . . . ?
Cu1 N1 C13 C14 -178.6(2) . . . . ?
S1 C16 C17 F8 -157.3(3) . . . . ?
S1 C16 C17 F9 -39.7(4) . . . . ?
S1 C16 C17 F7 81.7(4) . . . . ?
N1 C1 C2 C3 174.2(3) . . . . ?
N1 C1 C2 C7 -4.8(4) . . . . ?
N1 C13 C14 F1 124.6(5) . . . . ?
N1 C13 C14 F5 -0.4(7) . . . . ?
N1 C13 C14 F3 -123.6(5) . . . . ?
N1 C13 C14 F2 174.3(9) . . . . ?
N1 C13 C14 F6 52.7(8) . . . . ?
N1 C13 C14 F4 -63.0(7) . . . . ?
N2 C19 C24 C23 -179.9(3) . . . . ?
N2 C19 C24 C27 1.4(4) . . . . ?
N2 C19 C20 C21 -179.6(3) . . . . ?
N2 C19 C20 C25 0.3(5) . . . . ?
C6 C1 C2 C3 1.1(4) . . . . ?
C6 C1 C2 C7 -177.9(3) . . . . ?
C6 C5 C4 C3 0.5(5) . . . . ?
C1 N1 C13 C15 -176.7(3) . . . . ?
C1 N1 C13 C14 3.7(4) . . . . ?
C1 C6 C5 C4 -0.2(4) . . . . ?
C1 C6 C10 C12 127.9(3) . . . . ?
C1 C6 C10 C11 -107.9(4) . . . . ?
C1 C2 C3 C4 -0.8(5) . . . . ?
C1 C2 C7 C9 -128.3(4) . . . . ?
C1 C2 C7 C8 106.9(4) . . . . ?
C19 C24 C23 C22 -0.2(5) . . . . ?
C19 C20 C21 C22 -1.0(5) . . . . ?
C24 C19 C20 C21 1.0(5) . . . . ?
C24 C19 C20 C25 -179.1(3) . . . . ?
C24 C23 C22 C21 0.2(5) . . . . ?
C24 C23 C22 C26 -178.3(3) . . . . ?
C2 C3 C4 C5 0.0(5) . . . . ?
C15 C13 C14 F1 -55.1(6) . . . . ?
C15 C13 C14 F5 179.9(6) . . . . ?
C15 C13 C14 F3 56.7(6) . . . . ?
C15 C13 C14 F2 -5.4(9) . . . . ?
C15 C13 C14 F6 -127.0(7) . . . . ?
C15 C13 C14 F4 117.3(7) . . . . ?
C15 C16 C17 F8 24.6(4) . . . . ?
C15 C16 C17 F9 142.1(3) . . . . ?
C15 C16 C17 F7 -96.4(4) . . . . ?
C13 N1 C1 C6 -96.1(3) . . . . ?
C13 N1 C1 C2 90.6(4) . . . . ?
C13 C15 C16 S1 -2.2(6) . . . . ?
C13 C15 C16 C17 175.5(3) . . . . ?
C23 C22 C21 C20 0.4(5) . . . . ?
C5 C6 C1 N1 -173.8(2) . . . . ?
C5 C6 C1 C2 -0.7(4) . . . . ?
C5 C6 C10 C12 -52.2(4) . . . . ?
C5 C6 C10 C11 72.1(4) . . . . ?
C20 C19 C24 C23 -0.5(5) . . . . ?
C20 C19 C24 C27 -179.2(3) . . . . ?
C10 C6 C1 N1 6.2(4) . . . . ?
C10 C6 C1 C2 179.3(3) . . . . ?
C10 C6 C5 C4 179.9(3) . . . . ?
C16 C15 C13 N1 0.4(6) . . . . ?
C16 C15 C13 C14 -180.0(3) . . . . ?
C3 C2 C7 C9 52.7(5) . . . . ?
C3 C2 C7 C8 -72.0(4) . . . . ?
C7 C2 C3 C4 178.3(3) . . . . ?
C27 C24 C23 C22 178.5(3) . . . . ?
C25 C20 C21 C22 179.2(4) . . . . ?
C26 C22 C21 C20 178.9(4) . . . . ?
